data_7129230
loop_
_publ_author_name
'Kawaguchi, Kaede'
'Moro, Ayana'
'Kojima, Soya'
'Kubo, Yuji'

_publ_section_title
;
 Chiral recognition coupled with chemometrics using boronate ensembles
 containing D-\p-A cyanostilbenes
;
_journal_name_full 'Chemical Communications'
_journal_paper_doi 10.1039/D1CC05492A
_journal_year 2021
_chemical_formula_sum 'C27 H21 B N2 O2'
_chemical_formula_weight 416.27
_chemical_properties_physical Light-sensitive,Photo-sensitive
_space_group_crystal_system triclinic
_space_group_IT_number 2
_space_group_name_Hall '-P 1'
_space_group_name_H-M_alt 'P -1'
_atom_sites_solution_hydrogens geom
_audit_update_record
;
2021-09-11 deposited with the CCDC.	2021-11-12 downloaded from the CCDC.
;
_cell_angle_alpha 94.283(2)
_cell_angle_beta 100.6460(10)
_cell_angle_gamma 108.9560(10)
_cell_formula_units_Z 2
_cell_length_a 7.6398(2)
_cell_length_b 9.7054(3)
_cell_length_c 15.9804(5)
_cell_measurement_reflns_used 7918
_cell_measurement_temperature 100.(2)
_cell_measurement_theta_max 72.4062
_cell_measurement_theta_min 2.8440
_cell_volume 1089.73(6)
_computing_cell_refinement 'SAINT V8.40A (Bruker Nano, Inc., 2019)'
_computing_data_reduction 'SAINT V8.40A (Bruker Nano, Inc., 2019)'
_computing_molecular_graphics 'shelXle (C.B. Huebschle, rev 958)'
_computing_structure_refinement 'SHELXL-2018/3 (Sheldrick, 2018)'
_computing_structure_solution 'SHELXT 2014/5 (Sheldrick, 2014)'
_diffrn_ambient_temperature 100.(2)
_diffrn_detector_area_resol_mean 7.3910
_diffrn_measured_fraction_theta_full 0.962
_diffrn_measured_fraction_theta_max 0.962
_diffrn_measurement_device_type 'Bruker D8 venture'
_diffrn_measurement_method '\f and \w scans'
_diffrn_radiation_type CuK\a
_diffrn_radiation_wavelength 1.54178
_diffrn_reflns_av_R_equivalents 0.0250
_diffrn_reflns_av_unetI/netI 0.0290
_diffrn_reflns_limit_h_max 9
_diffrn_reflns_limit_h_min -9
_diffrn_reflns_limit_k_max 11
_diffrn_reflns_limit_k_min -11
_diffrn_reflns_limit_l_max 19
_diffrn_reflns_limit_l_min -19
_diffrn_reflns_number 10082
_diffrn_reflns_theta_full 72.39
_diffrn_reflns_theta_max 72.39
_diffrn_reflns_theta_min 2.84
_exptl_absorpt_coefficient_mu 0.631
_exptl_absorpt_correction_T_max 0.88
_exptl_absorpt_correction_T_min 0.79
_exptl_absorpt_correction_type multi-scan
_exptl_absorpt_process_details
;
SADABS-2016/2 - Bruker AXS area detector scaling and absorption correction
;
_exptl_crystal_colour yellow
_exptl_crystal_density_diffrn 1.269
_exptl_crystal_density_method 'not measured'
_exptl_crystal_description prism
_exptl_crystal_F_000 436
_exptl_crystal_preparation Luminescent
_exptl_crystal_recrystallization_method 'Re-crystallisation from solvent: acetonitrile, water, hexane, dichloromethane'
_exptl_crystal_size_max 0.200
_exptl_crystal_size_mid 0.200
_exptl_crystal_size_min 0.200
_refine_diff_density_max 0.302
_refine_diff_density_min -0.312
_refine_ls_extinction_method none
_refine_ls_goodness_of_fit_ref 1.017
_refine_ls_hydrogen_treatment mixed
_refine_ls_matrix_type full
_refine_ls_number_parameters 293
_refine_ls_number_reflns 4160
_refine_ls_number_restraints 0
_refine_ls_restrained_S_all 1.017
_refine_ls_R_factor_all 0.0455
_refine_ls_R_factor_gt 0.0414
_refine_ls_shift/su_max 0.000
_refine_ls_shift/su_mean 0.000
_refine_ls_structure_factor_coef Fsqd
_refine_ls_weighting_details 'w=1/[\s^2^(Fo^2^)+(0.0535P)^2^+0.4189P] where P=(Fo^2^+2Fc^2^)/3'
_refine_ls_weighting_scheme calc
_refine_ls_wR_factor_gt 0.1075
_refine_ls_wR_factor_ref 0.1110
_reflns_number_gt 3747
_reflns_number_total 4160
_reflns_threshold_expression 'I > 2\s(I)'
_cod_data_source_file d1cc05492a2.cif
_cod_data_source_block bNCSBA
_cod_depositor_comments
;
The following automatic conversions were performed:

data item '_exptl_absorpt_correction_type' value 'Multi-Scan' was
changed to 'multi-scan' in accordance with the
/home/data/users/saulius/crontab/automatic-downloads/rss-feeds/RSC/lib/dictionaries/cif_core.dic
dictionary named 'cif_core.dic' version 2.4.2 last updated on
2011-04-26.

Automatic conversion script
Id: cif_fix_values 7556 2019-12-06 15:28:31Z antanas 
;
_cod_database_code 7129230

loop_
_space_group_symop_operation_xyz
'x, y, z'
'-x, -y, -z'

loop_
_atom_site_type_symbol
_atom_site_label
_atom_site_fract_x
_atom_site_fract_y
_atom_site_fract_z
_atom_site_U_iso_or_equiv
_atom_site_adp_type
_atom_site_calc_flag
_atom_site_refinement_flags_adp
_atom_site_refinement_flags_occupancy
_atom_site_refinement_flags_posn
_atom_site_occupancy
_atom_site_disorder_assembly
_atom_site_disorder_group
B B1 -0.2996(2) 0.90972(16) 0.05063(9) 0.0255(3) Uani d . . . 1 . .
O O1 -0.28197(14) 1.05480(10) 0.06217(7) 0.0314(2) Uani d . . . 1 . .
H H1 -0.168(3) 1.1063(13) 0.0785(13) 0.047 Uiso calc U . R 1 . .
C C1 -0.13259(19) 0.85057(14) 0.08205(8) 0.0256(3) Uani d . . . 1 . .
N N1 0.04402(17) 0.30474(13) 0.11094(8) 0.0333(3) Uani d . . . 1 . .
O O2 -0.46979(14) 0.80993(10) 0.01017(7) 0.0325(2) Uani d . . . 1 . .
H H2A -0.547(2) 0.8543(12) -0.0063(12) 0.049 Uiso calc U . R 1 . .
C C2 0.0573(2) 0.94121(14) 0.10933(9) 0.0294(3) Uani d . . . 1 . .
H H2 0.089585 1.044546 0.110281 0.035 Uiso calc U . R 1 . .
N N2 0.98641(16) 0.44726(12) 0.34489(8) 0.0309(3) Uani d . . . 1 . .
C C5 -0.0321(2) 0.64111(15) 0.10824(9) 0.0296(3) Uani d . . . 1 . .
H H5 -0.064851 0.537894 0.108024 0.036 Uiso calc U . R 1 . .
C C4 0.15816(19) 0.73287(14) 0.13488(8) 0.0256(3) Uani d . . . 1 . .
C C3 0.1995(2) 0.88432(15) 0.13502(9) 0.0302(3) Uani d . . . 1 . .
H H3 0.327365 0.949125 0.153046 0.036 Uiso calc U . R 1 . .
C C6 -0.1729(2) 0.69939(15) 0.08222(9) 0.0291(3) Uani d . . . 1 . .
H H6 -0.300813 0.634751 0.06393 0.035 Uiso calc U . R 1 . .
C C7 0.31702(19) 0.68323(14) 0.16647(8) 0.0258(3) Uani d . . . 1 . .
H H7 0.435349 0.760468 0.187642 0.031 Uiso calc U . R 1 . .
C C8 0.32407(18) 0.54680(14) 0.17064(8) 0.0247(3) Uani d . . . 1 . .
C C9 0.16413(19) 0.41523(14) 0.13547(9) 0.0264(3) Uani d . . . 1 . .
C C10 0.49548(18) 0.51920(14) 0.21557(9) 0.0247(3) Uani d . . . 1 . .
C C11 0.61180(18) 0.61152(13) 0.29022(9) 0.0243(3) Uani d . . . 1 . .
H H11 0.580574 0.692247 0.311929 0.029 Uiso calc U . R 1 . .
C C12 0.77165(18) 0.58784(14) 0.33322(9) 0.0253(3) Uani d . . . 1 . .
H H12 0.848267 0.65179 0.384139 0.03 Uiso calc U . R 1 . .
C C13 0.82127(18) 0.47005(14) 0.30212(9) 0.0272(3) Uani d . . . 1 . .
C C14 0.70313(19) 0.37538(14) 0.22847(10) 0.0315(3) Uani d . . . 1 . .
H H14 0.733474 0.294015 0.207033 0.038 Uiso calc U . R 1 . .
C C15 0.54238(19) 0.39903(14) 0.18645(10) 0.0300(3) Uani d . . . 1 . .
H H15 0.462513 0.332588 0.137016 0.036 Uiso calc U . R 1 . .
C C16 0.9907(2) 0.30110(15) 0.34384(11) 0.0332(3) Uani d . . . 1 . .
C C17 0.8459(3) 0.1911(2) 0.3651(2) 0.0772(8) Uani d . . . 1 . .
H H17 0.743043 0.212253 0.381545 0.093 Uiso calc U . R 1 . .
C C18 0.8515(3) 0.0493(2) 0.3624(3) 0.1024(12) Uani d . . . 1 . .
H H18 0.750908 -0.026521 0.376296 0.123 Uiso calc U . R 1 . .
C C19 1.0006(3) 0.01711(18) 0.33979(18) 0.0670(7) Uani d . . . 1 . .
H H19 1.002583 -0.080455 0.33757 0.08 Uiso calc U . R 1 . .
C C20 1.1467(2) 0.12738(16) 0.32048(10) 0.0340(3) Uani d . . . 1 . .
H H20 1.25141 0.106452 0.305981 0.041 Uiso calc U . R 1 . .
C C21 1.14187(18) 0.26868(14) 0.32204(8) 0.0248(3) Uani d . . . 1 . .
H H21 1.24288 0.344126 0.308066 0.03 Uiso calc U . R 1 . .
C C22 1.14908(19) 0.56617(14) 0.38919(9) 0.0261(3) Uani d . . . 1 . .
C C23 1.20121(18) 0.70181(14) 0.35903(8) 0.0240(3) Uani d . . . 1 . .
H H23 1.125968 0.715587 0.308163 0.029 Uiso calc U . R 1 . .
C C24 1.36227(19) 0.81639(15) 0.40300(9) 0.0282(3) Uani d . . . 1 . .
H H24 1.394801 0.908978 0.382716 0.034 Uiso calc U . R 1 . .
C C25 1.4769(2) 0.79764(17) 0.47643(10) 0.0388(4) Uani d . . . 1 . .
H H25 1.588518 0.875835 0.505861 0.047 Uiso calc U . R 1 . .
C C26 1.4250(3) 0.66268(18) 0.50576(10) 0.0477(5) Uani d . . . 1 . .
H H26 1.502159 0.648372 0.555827 0.057 Uiso calc U . R 1 . .
C C27 1.2630(3) 0.54858(17) 0.46347(9) 0.0391(4) Uani d . . . 1 . .
H H27 1.228809 0.457303 0.485177 0.047 Uiso calc U . R 1 . .

loop_
_atom_site_aniso_label
_atom_site_aniso_U_11
_atom_site_aniso_U_22
_atom_site_aniso_U_33
_atom_site_aniso_U_12
_atom_site_aniso_U_13
_atom_site_aniso_U_23
B1 0.0322(8) 0.0217(7) 0.0226(7) 0.0105(6) 0.0039(6) 0.0029(5)
O1 0.0285(5) 0.0222(5) 0.0396(6) 0.0109(4) -0.0035(4) -0.0009(4)
C1 0.0330(7) 0.0239(6) 0.0210(6) 0.0129(5) 0.0037(5) 0.0026(5)
N1 0.0344(6) 0.0228(6) 0.0413(7) 0.0126(5) 0.0012(5) 0.0015(5)
O2 0.0314(5) 0.0217(5) 0.0417(6) 0.0115(4) -0.0020(4) 0.0035(4)
C2 0.0351(7) 0.0185(6) 0.0336(7) 0.0114(5) 0.0020(6) 0.0017(5)
N2 0.0294(6) 0.0203(5) 0.0507(7) 0.0153(5) 0.0128(5) 0.0114(5)
C5 0.0344(7) 0.0209(6) 0.0349(7) 0.0115(5) 0.0054(6) 0.0088(5)
C4 0.0322(7) 0.0233(6) 0.0238(6) 0.0126(5) 0.0062(5) 0.0049(5)
C3 0.0302(7) 0.0232(7) 0.0348(7) 0.0094(5) 0.0021(6) 0.0015(5)
C6 0.0300(7) 0.0238(7) 0.0317(7) 0.0088(5) 0.0028(5) 0.0062(5)
C7 0.0280(6) 0.0224(6) 0.0286(6) 0.0097(5) 0.0076(5) 0.0054(5)
C8 0.0277(6) 0.0213(6) 0.0279(6) 0.0097(5) 0.0103(5) 0.0046(5)
C9 0.0321(7) 0.0232(7) 0.0290(7) 0.0153(6) 0.0079(5) 0.0050(5)
C10 0.0242(6) 0.0186(6) 0.0355(7) 0.0083(5) 0.0138(5) 0.0076(5)
C11 0.0278(6) 0.0186(6) 0.0338(7) 0.0126(5) 0.0141(5) 0.0080(5)
C12 0.0274(6) 0.0202(6) 0.0337(7) 0.0115(5) 0.0119(5) 0.0080(5)
C13 0.0258(6) 0.0190(6) 0.0440(8) 0.0112(5) 0.0162(6) 0.0118(5)
C14 0.0281(7) 0.0166(6) 0.0549(9) 0.0099(5) 0.0187(6) 0.0033(6)
C15 0.0254(6) 0.0191(6) 0.0463(8) 0.0065(5) 0.0138(6) 0.0011(6)
C16 0.0303(7) 0.0207(7) 0.0577(9) 0.0152(6) 0.0170(6) 0.0145(6)
C17 0.0532(11) 0.0419(10) 0.177(3) 0.0349(9) 0.0726(15) 0.0588(14)
C18 0.0554(12) 0.0394(11) 0.250(4) 0.0290(10) 0.0802(18) 0.0734(17)
C19 0.0419(9) 0.0216(8) 0.147(2) 0.0193(7) 0.0239(11) 0.0239(10)
C20 0.0278(7) 0.0283(7) 0.0480(8) 0.0173(6) 0.0019(6) -0.0005(6)
C21 0.0221(6) 0.0236(6) 0.0294(7) 0.0103(5) 0.0029(5) 0.0041(5)
C22 0.0329(7) 0.0231(6) 0.0308(7) 0.0182(5) 0.0118(5) 0.0053(5)
C23 0.0246(6) 0.0257(6) 0.0286(6) 0.0159(5) 0.0080(5) 0.0071(5)
C24 0.0293(7) 0.0252(6) 0.0346(7) 0.0152(5) 0.0084(5) 0.0022(5)
C25 0.0456(9) 0.0346(8) 0.0361(8) 0.0242(7) -0.0042(6) -0.0105(6)
C26 0.0783(12) 0.0413(9) 0.0274(7) 0.0411(9) -0.0117(8) -0.0070(7)
C27 0.0707(11) 0.0301(7) 0.0264(7) 0.0316(8) 0.0084(7) 0.0059(6)

loop_
_atom_type_symbol
_atom_type_description
_atom_type_scat_dispersion_real
_atom_type_scat_dispersion_imag
_atom_type_scat_source
C C 0.0181 0.0091 'International Tables Vol C Tables 4.2.6.8 and 6.1.1.4'
H H 0.0000 0.0000 'International Tables Vol C Tables 4.2.6.8 and 6.1.1.4'
B B 0.0090 0.0039 'International Tables Vol C Tables 4.2.6.8 and 6.1.1.4'
N N 0.0311 0.0180 'International Tables Vol C Tables 4.2.6.8 and 6.1.1.4'
O O 0.0492 0.0322 'International Tables Vol C Tables 4.2.6.8 and 6.1.1.4'

loop_
_geom_angle_atom_site_label_1
_geom_angle_atom_site_label_2
_geom_angle_atom_site_label_3
_geom_angle_site_symmetry_1
_geom_angle_site_symmetry_3
_geom_angle
_geom_angle_publ_flag
O2 B1 O1 . . 118.48(12) ?
O2 B1 C1 . . 117.58(12) ?
O1 B1 C1 . . 123.94(12) ?
B1 O1 H1 . . 109.5 ?
C2 C1 C6 . . 116.98(12) ?
C2 C1 B1 . . 123.59(12) ?
C6 C1 B1 . . 119.42(12) ?
B1 O2 H2A . . 109.5 ?
C3 C2 C1 . . 121.64(12) ?
C3 C2 H2 . . 119.2 ?
C1 C2 H2 . . 119.2 ?
C13 N2 C22 . . 121.53(10) ?
C13 N2 C16 . . 119.71(12) ?
C22 N2 C16 . . 118.76(11) ?
C6 C5 C4 . . 120.62(12) ?
C6 C5 H5 . . 119.7 ?
C4 C5 H5 . . 119.7 ?
C3 C4 C5 . . 117.71(12) ?
C3 C4 C7 . . 117.24(12) ?
C5 C4 C7 . . 124.99(12) ?
C2 C3 C4 . . 121.07(13) ?
C2 C3 H3 . . 119.5 ?
C4 C3 H3 . . 119.5 ?
C5 C6 C1 . . 121.97(13) ?
C5 C6 H6 . . 119.0 ?
C1 C6 H6 . . 119.0 ?
C8 C7 C4 . . 131.10(12) ?
C8 C7 H7 . . 114.5 ?
C4 C7 H7 . . 114.5 ?
C7 C8 C9 . . 123.01(12) ?
C7 C8 C10 . . 122.93(12) ?
C9 C8 C10 . . 114.01(11) ?
N1 C9 C8 . . 174.85(14) ?
C11 C10 C15 . . 118.01(12) ?
C11 C10 C8 . . 120.26(11) ?
C15 C10 C8 . . 121.70(12) ?
C12 C11 C10 . . 121.30(12) ?
C12 C11 H11 . . 119.3 ?
C10 C11 H11 . . 119.3 ?
C11 C12 C13 . . 120.38(13) ?
C11 C12 H12 . . 119.8 ?
C13 C12 H12 . . 119.8 ?
C14 C13 C12 . . 118.56(12) ?
C14 C13 N2 . . 120.89(12) ?
C12 C13 N2 . . 120.54(13) ?
C15 C14 C13 . . 120.60(12) ?
C15 C14 H14 . . 119.7 ?
C13 C14 H14 . . 119.7 ?
C14 C15 C10 . . 121.08(13) ?
C14 C15 H15 . . 119.5 ?
C10 C15 H15 . . 119.5 ?
C17 C16 C21 . . 119.28(13) ?
C17 C16 N2 . . 120.59(13) ?
C21 C16 N2 . . 120.13(12) ?
C16 C17 C18 . . 119.64(16) ?
C16 C17 H17 . . 120.2 ?
C18 C17 H17 . . 120.2 ?
C19 C18 C17 . . 120.96(17) ?
C19 C18 H18 . . 119.5 ?
C17 C18 H18 . . 119.5 ?
C20 C19 C18 . . 119.34(15) ?
C20 C19 H19 . . 120.3 ?
C18 C19 H19 . . 120.3 ?
C19 C20 C21 . . 120.29(14) ?
C19 C20 H20 . . 119.9 ?
C21 C20 H20 . . 119.9 ?
C20 C21 C16 . . 120.48(13) ?
C20 C21 H21 . . 119.8 ?
C16 C21 H21 . . 119.8 ?
C27 C22 C23 . . 118.67(13) ?
C27 C22 N2 . . 120.10(12) ?
C23 C22 N2 . . 121.21(12) ?
C24 C23 C22 . . 120.24(12) ?
C24 C23 H23 . . 119.9 ?
C22 C23 H23 . . 119.9 ?
C23 C24 C25 . . 120.86(13) ?
C23 C24 H24 . . 119.6 ?
C25 C24 H24 . . 119.6 ?
C26 C25 C24 . . 118.62(14) ?
C26 C25 H25 . . 120.7 ?
C24 C25 H25 . . 120.7 ?
C27 C26 C25 . . 121.07(14) ?
C27 C26 H26 . . 119.5 ?
C25 C26 H26 . . 119.5 ?
C26 C27 C22 . . 120.53(14) ?
C26 C27 H27 . . 119.7 ?
C22 C27 H27 . . 119.7 ?

loop_
_geom_bond_atom_site_label_1
_geom_bond_atom_site_label_2
_geom_bond_site_symmetry_2
_geom_bond_distance
_geom_bond_publ_flag
B1 O2 . 1.3506(18) ?
B1 O1 . 1.3652(17) ?
B1 C1 . 1.579(2) ?
O1 H1 . 0.83(2) ?
C1 C2 . 1.3956(19) ?
C1 C6 . 1.3982(18) ?
N1 C9 . 1.1449(18) ?
O2 H2A . 0.85(2) ?
C2 C3 . 1.383(2) ?
C2 H2 . 0.95 ?
N2 C13 . 1.4117(17) ?
N2 C22 . 1.4137(18) ?
N2 C16 . 1.4286(16) ?
C5 C6 . 1.3839(19) ?
C5 C4 . 1.4004(19) ?
C5 H5 . 0.95 ?
C4 C3 . 1.3993(18) ?
C4 C7 . 1.4661(18) ?
C3 H3 . 0.95 ?
C6 H6 . 0.95 ?
C7 C8 . 1.3487(18) ?
C7 H7 . 0.95 ?
C8 C9 . 1.4369(18) ?
C8 C10 . 1.4871(18) ?
C10 C11 . 1.3954(19) ?
C10 C15 . 1.3989(18) ?
C11 C12 . 1.3828(18) ?
C11 H11 . 0.95 ?
C12 C13 . 1.4014(18) ?
C12 H12 . 0.95 ?
C13 C14 . 1.397(2) ?
C14 C15 . 1.383(2) ?
C14 H14 . 0.95 ?
C15 H15 . 0.95 ?
C16 C17 . 1.380(2) ?
C16 C21 . 1.3863(18) ?
C17 C18 . 1.388(2) ?
C17 H17 . 0.95 ?
C18 C19 . 1.376(3) ?
C18 H18 . 0.95 ?
C19 C20 . 1.373(2) ?
C19 H19 . 0.95 ?
C20 C21 . 1.3821(19) ?
C20 H20 . 0.95 ?
C21 H21 . 0.95 ?
C22 C27 . 1.393(2) ?
C22 C23 . 1.3961(18) ?
C23 C24 . 1.3854(19) ?
C23 H23 . 0.95 ?
C24 C25 . 1.390(2) ?
C24 H24 . 0.95 ?
C25 C26 . 1.384(3) ?
C25 H25 . 0.95 ?
C26 C27 . 1.380(2) ?
C26 H26 . 0.95 ?
C27 H27 . 0.95 ?
